data_4100146
_journal_name_full 'Journal of the American Chemical Society'
_journal_paper_doi 10.1021/ja0435182
_journal_year 2005
_chemical_formula_sum 'C10 H8 Cl4 N2 Pd'
_chemical_formula_weight 404.38
_space_group_IT_number 14
_symmetry_cell_setting monoclinic
_symmetry_space_group_name_Hall '-P 2ybc'
_symmetry_space_group_name_H-M 'P 1 21/c 1'
_cell_angle_alpha 90.00
_cell_angle_beta 94.979(17)
_cell_angle_gamma 90.00
_cell_formula_units_Z 2
_cell_length_a 3.911(3)
_cell_length_b 13.721(12)
_cell_length_c 12.029(10)
_cell_measurement_temperature 150(2)
_cell_volume 643.1(16)
_diffrn_ambient_temperature 150(2)
_exptl_crystal_density_diffrn 2.088
_cod_original_sg_symbol_H-M 'P 21/c'
_cod_database_code 4100146

loop_
_symmetry_equiv_pos_as_xyz
'x, y, z'
'-x, y+1/2, -z+1/2'
'-x, -y, -z'
'x, -y-1/2, z-1/2'

loop_
_atom_site_label
_atom_site_type_symbol
_atom_site_fract_x
_atom_site_fract_y
_atom_site_fract_z
_atom_site_U_iso_or_equiv
_atom_site_adp_type
_atom_site_occupancy
_atom_site_symmetry_multiplicity
_atom_site_calc_flag
_atom_site_refinement_flags
_atom_site_disorder_assembly
_atom_site_disorder_group
Pd1 Pd 0.0000 0.5000 0.5000 0.0206(3) Uani 1 2 d S . .
Cl1 Cl 0.3294(5) 0.46258(15) 0.66368(17) 0.0254(5) Uani 1 1 d . . .
N1 N 0.0162(17) 0.6415(5) 0.5433(6) 0.0223(15) Uani 1 1 d . . .
C2 C 0.141(2) 0.7085(6) 0.4736(7) 0.0234(19) Uani 1 1 d . . .
H2 H 0.2228 0.6880 0.4053 0.028 Uiso 1 1 calc R . .
C3 C 0.148(2) 0.8061(6) 0.5020(7) 0.027(2) Uani 1 1 d . . .
Cl2 Cl 0.3031(6) 0.88823(15) 0.4086(2) 0.0372(6) Uani 1 1 d . . .
C4 C 0.027(2) 0.8389(6) 0.6018(7) 0.031(2) Uani 1 1 d . . .
H4 H 0.0294 0.9060 0.6213 0.037 Uiso 1 1 calc R . .
C5 C -0.095(2) 0.7688(6) 0.6701(7) 0.028(2) Uani 1 1 d . . .
H5 H -0.1744 0.7872 0.7396 0.033 Uiso 1 1 calc R . .
C6 C -0.103(2) 0.6709(6) 0.6381(7) 0.028(2) Uani 1 1 d . . .
H6 H -0.1970 0.6241 0.6851 0.033 Uiso 1 1 calc R . .

loop_
_atom_site_aniso_label
_atom_site_aniso_U_11
_atom_site_aniso_U_22
_atom_site_aniso_U_33
_atom_site_aniso_U_23
_atom_site_aniso_U_13
_atom_site_aniso_U_12
Pd1 0.0261(5) 0.0113(5) 0.0236(5) -0.0010(4) -0.0027(3) -0.0003(4)
Cl1 0.0297(11) 0.0178(10) 0.0274(11) 0.0021(8) -0.0041(9) 0.0021(9)
N1 0.027(4) 0.011(4) 0.028(4) -0.003(3) -0.002(3) -0.001(3)
C2 0.023(4) 0.014(4) 0.031(5) -0.001(4) -0.008(4) 0.003(3)
C3 0.035(5) 0.007(4) 0.035(5) 0.006(3) -0.012(4) -0.003(4)
Cl2 0.0430(15) 0.0170(11) 0.0497(15) 0.0075(10) -0.0066(12) -0.0036(10)
C4 0.035(5) 0.025(5) 0.030(5) -0.011(4) -0.012(4) 0.003(4)
C5 0.039(6) 0.015(4) 0.029(5) -0.002(4) -0.002(4) 0.000(4)
C6 0.031(5) 0.023(5) 0.028(5) 0.002(4) -0.004(4) 0.002(4)

loop_
_geom_bond_atom_site_label_1
_geom_bond_atom_site_label_2
_geom_bond_distance
_geom_bond_site_symmetry_2
_geom_bond_publ_flag
Pd1 N1 2.010(7) 3_566 ?
Pd1 N1 2.010(7) . ?
Pd1 Cl1 2.315(3) 3_566 ?
Pd1 Cl1 2.315(3) . ?
N1 C6 1.332(10) . ?
N1 C2 1.362(10) . ?
C2 C3 1.382(11) . ?
C3 C4 1.403(11) . ?
C3 Cl2 1.737(8) . ?
C4 C5 1.378(11) . ?
C5 C6 1.397(11) . ?
